data_7247900
loop_
_publ_author_name
'Charpe, Vaibhav Pramod'
'Gupta, Mahima'
'Hwang, Kuo Chu'

_publ_section_title
;
 Visible light-mediated copper catalyzed regioselective diamination of
 terminal alkynes at room temperature: a facile synthesis of substituted
 imidazo[1,2-\a]pyridines
;
_journal_issue 3
_journal_name_full 'Green Chemistry'
_journal_page_first 1329
_journal_page_last 1337
_journal_paper_doi 10.1039/D3GC04062C
_journal_volume 26
_journal_year 2024
_chemical_formula_sum 'C23 H18 N2'
_chemical_formula_weight 322.39
_space_group_crystal_system triclinic
_space_group_IT_number 2
_space_group_name_Hall '-P 1'
_space_group_name_H-M_alt 'P -1'
_atom_sites_solution_hydrogens geom
_audit_creation_method SHELXL-2014/6
_audit_update_record
;
2023-08-07 deposited with the CCDC.	2023-12-21 downloaded from the CCDC.
;
_cell_angle_alpha 95.348(2)
_cell_angle_beta 91.322(2)
_cell_angle_gamma 97.198(2)
_cell_formula_units_Z 4
_cell_length_a 9.6958(4)
_cell_length_b 12.8863(5)
_cell_length_c 14.1978(5)
_cell_measurement_reflns_used 8541
_cell_measurement_temperature 100(2)
_cell_measurement_theta_max 26.3365
_cell_measurement_theta_min 2.4864
_cell_volume 1751.19(12)
_computing_cell_refinement 'SAINT V8.34A (Bruker AXS Inc., 2013)'
_computing_data_collection 'Bruker APEX2'
_computing_data_reduction 'SAINT V8.34A (Bruker AXS Inc., 2013)'
_computing_molecular_graphics 'Bruker SHELXTL'
_computing_publication_material 'Bruker SHELXTL'
_computing_structure_refinement 'SHELXL-2014/6 (Sheldrick, 2014)'
_diffrn_ambient_temperature 100(2)
_diffrn_detector_area_resol_mean 8.3333
_diffrn_measured_fraction_theta_full 0.973
_diffrn_measured_fraction_theta_max 0.962
_diffrn_measurement_device_type 'Bruker APEX-II CCD'
_diffrn_measurement_method '\f and \w scans'
_diffrn_radiation_type MoK\a
_diffrn_radiation_wavelength 0.71073
_diffrn_reflns_av_R_equivalents 0.0274
_diffrn_reflns_av_unetI/netI 0.0320
_diffrn_reflns_Laue_measured_fraction_full 0.973
_diffrn_reflns_Laue_measured_fraction_max 0.962
_diffrn_reflns_limit_h_max 12
_diffrn_reflns_limit_h_min -12
_diffrn_reflns_limit_k_max 16
_diffrn_reflns_limit_k_min -15
_diffrn_reflns_limit_l_max 17
_diffrn_reflns_limit_l_min -13
_diffrn_reflns_number 21612
_diffrn_reflns_point_group_measured_fraction_full 0.973
_diffrn_reflns_point_group_measured_fraction_max 0.962
_diffrn_reflns_theta_full 25.242
_diffrn_reflns_theta_max 26.404
_diffrn_reflns_theta_min 1.441
_exptl_absorpt_coefficient_mu 0.072
_exptl_absorpt_correction_T_max 0.9485
_exptl_absorpt_correction_T_min 0.8735
_exptl_absorpt_correction_type multi-scan
_exptl_absorpt_process_details 'SADABS V2014/4 (Bruker AXS Inc.)'
_exptl_crystal_colour 'pale yellow'
_exptl_crystal_density_diffrn 1.223
_exptl_crystal_density_meas ?
_exptl_crystal_density_method 'not measured'
_exptl_crystal_description tabullar
_exptl_crystal_F_000 680
_exptl_crystal_size_max 0.15
_exptl_crystal_size_mid 0.14
_exptl_crystal_size_min 0.04
_refine_diff_density_max 0.481
_refine_diff_density_min -0.469
_refine_diff_density_rms 0.199
_refine_ls_extinction_coef 0.027(2)
_refine_ls_extinction_expression Fc^*^=kFc[1+0.001xFc^2^\l^3^/sin(2\q)]^-1/4^
_refine_ls_extinction_method SHELXL
_refine_ls_goodness_of_fit_ref 1.080
_refine_ls_hydrogen_treatment constr
_refine_ls_matrix_type full
_refine_ls_number_parameters 456
_refine_ls_number_reflns 6903
_refine_ls_number_restraints 0
_refine_ls_restrained_S_all 1.080
_refine_ls_R_factor_all 0.0604
_refine_ls_R_factor_gt 0.0447
_refine_ls_shift/su_max 0.000
_refine_ls_shift/su_mean 0.000
_refine_ls_structure_factor_coef Fsqd
_refine_ls_weighting_details 'w=1/[\s^2^(Fo^2^)+(0.0734P)^2^+0.3389P] where P=(Fo^2^+2Fc^2^)/3'
_refine_ls_weighting_scheme calc
_refine_ls_wR_factor_gt 0.1171
_refine_ls_wR_factor_ref 0.1344
_reflns_Friedel_coverage 0.000
_reflns_number_gt 5555
_reflns_number_total 6903
_reflns_threshold_expression 'I > 2\s(I)'
_cod_data_source_file d3gc04062c2.cif
_cod_data_source_block 170449LT_0m
_cod_depositor_comments
;
The following automatic conversions were performed:

data item '_exptl_crystal_density_meas' value 'not measured' was
changed to '?' -- the value is perceived as not measured.

Automatic conversion script
Id: cif_fix_values 8170 2020-07-09 18:12:32Z antanas 

 Adding full bibliography for 7247899--7247903.cif.

2024-06-28
Z value and formula fixed to values more according to usual
chemical conventions.                 miguel
;
_cod_original_formula_sum 'C46 H36 N4'
_cod_original_formula_weight 644.79
_cod_original_formula_units_Z 2
_cod_database_code 7247900
_shelx_space_group_comment
;
The symmetry employed for this shelxl refinement is uniquely defined
by the following loop, which should always be used as a source of
symmetry information in preference to the above space-group names.
They are only intended as comments.
;
_shelxl_version_number 2014/6

loop_
_space_group_symop_operation_xyz
'x, y, z'
'-x, -y, -z'

loop_
_atom_site_label
_atom_site_type_symbol
_atom_site_fract_x
_atom_site_fract_y
_atom_site_fract_z
_atom_site_U_iso_or_equiv
_atom_site_adp_type
_atom_site_occupancy
_atom_site_site_symmetry_order
_atom_site_calc_flag
_atom_site_refinement_flags_posn
_atom_site_refinement_flags_adp
_atom_site_refinement_flags_occupancy
_atom_site_disorder_assembly
_atom_site_disorder_group
N1 N 1.12181(12) 0.38634(9) 0.71551(9) 0.0214(3) Uani 1 1 d . . . . .
N2 N 1.10697(13) 0.55688(9) 0.76043(9) 0.0265(3) Uani 1 1 d . . . . .
N3 N 0.11855(12) 0.88045(9) 0.67632(9) 0.0208(3) Uani 1 1 d . . . . .
N4 N 0.16871(14) 1.05185(9) 0.65521(9) 0.0274(3) Uani 1 1 d . . . . .
C1 C 0.69995(18) 0.02042(14) 0.91203(13) 0.0374(4) Uani 1 1 d . . . . .
H3 H 0.6008 0.0285 0.9119 0.056 Uiso 1 1 calc R U . . .
H1 H 0.7327 0.0133 0.9766 0.056 Uiso 1 1 calc R U . . .
H4 H 0.7139 -0.0425 0.8708 0.056 Uiso 1 1 calc R U . . .
C2 C 0.78074(15) 0.11571(12) 0.87618(11) 0.0262(3) Uani 1 1 d . . . . .
C3 C 0.80808(15) 0.11966(11) 0.78064(11) 0.0245(3) Uani 1 1 d . . . . .
H5 H 0.7741 0.0613 0.7368 0.029 Uiso 1 1 calc R U . . .
C4 C 0.88383(15) 0.20695(11) 0.74825(11) 0.0218(3) Uani 1 1 d . . . . .
H6 H 0.9003 0.2080 0.6826 0.026 Uiso 1 1 calc R U . . .
C5 C 0.93614(15) 0.29340(11) 0.81149(10) 0.0207(3) Uani 1 1 d . . . . .
C6 C 1.01808(15) 0.38711(11) 0.78109(10) 0.0213(3) Uani 1 1 d . . . . .
C7 C 1.01262(15) 0.49302(11) 0.80715(11) 0.0232(3) Uani 1 1 d . . . . .
C8 C 0.92016(16) 0.53689(11) 0.87176(11) 0.0253(3) Uani 1 1 d . . . . .
C9 C 0.84331(16) 0.57626(11) 0.92558(11) 0.0256(3) Uani 1 1 d . . . . .
C10 C 0.75785(15) 0.62482(12) 0.99339(11) 0.0250(3) Uani 1 1 d . . . . .
C11 C 0.68148(19) 0.56646(14) 1.05614(13) 0.0394(4) Uani 1 1 d . . . . .
H10 H 0.6827 0.4926 1.0530 0.047 Uiso 1 1 calc R U . . .
C12 C 0.6034(2) 0.61536(17) 1.12341(14) 0.0464(5) Uani 1 1 d . . . . .
H11 H 0.5516 0.5741 1.1658 0.056 Uiso 1 1 calc R U . . .
C13 C 0.59892(17) 0.72276(15) 1.13031(12) 0.0354(4) Uani 1 1 d . . . . .
C14 C 0.5163(2) 0.77666(19) 1.20484(14) 0.0550(6) Uani 1 1 d . . . . .
H13 H 0.4306 0.7307 1.2151 0.083 Uiso 1 1 calc R U . . .
H12 H 0.4927 0.8426 1.1835 0.083 Uiso 1 1 calc R U . . .
H2 H 0.5719 0.7916 1.2642 0.083 Uiso 1 1 calc R U . . .
C15 C 0.82892(16) 0.20336(12) 0.93821(11) 0.0270(3) Uani 1 1 d . . . . .
H18 H 0.8087 0.2033 1.0034 0.032 Uiso 1 1 calc R U . . .
C16 C 0.90582(16) 0.29089(12) 0.90704(11) 0.0249(3) Uani 1 1 d . . . . .
H17 H 0.9381 0.3496 0.9510 0.030 Uiso 1 1 calc R U . . .
C17 C 1.17562(15) 0.30389(11) 0.66613(11) 0.0238(3) Uani 1 1 d . . . . .
H7 H 1.1425 0.2333 0.6759 0.029 Uiso 1 1 calc R U . . .
C18 C 1.27580(16) 0.32516(12) 0.60388(11) 0.0273(3) Uani 1 1 d . . . . .
H8 H 1.3122 0.2689 0.5688 0.033 Uiso 1 1 calc R U . . .
C19 C 1.32777(16) 0.43088(13) 0.59001(12) 0.0307(4) Uani 1 1 d . . . . .
H16 H 1.3976 0.4446 0.5454 0.037 Uiso 1 1 calc R U . . .
C20 C 1.27771(16) 0.51240(12) 0.64050(12) 0.0292(4) Uani 1 1 d . . . . .
H9 H 1.3136 0.5829 0.6321 0.035 Uiso 1 1 calc R U . . .
C21 C 1.17227(15) 0.49129(11) 0.70526(11) 0.0246(3) Uani 1 1 d . . . . .
C22 C 0.75265(17) 0.73317(12) 0.99974(12) 0.0309(4) Uani 1 1 d . . . . .
H15 H 0.8036 0.7747 0.9572 0.037 Uiso 1 1 calc R U . . .
C23 C 0.67422(17) 0.78052(14) 1.06711(12) 0.0342(4) Uani 1 1 d . . . . .
H14 H 0.6720 0.8542 1.0701 0.041 Uiso 1 1 calc R U . . .
C24 C 0.57577(19) 1.29018(15) 0.13082(13) 0.0409(4) Uani 1 1 d . . . . .
H28 H 0.5238 1.3472 0.1154 0.061 Uiso 1 1 calc R U . . .
H19 H 0.5793 1.2408 0.0744 0.061 Uiso 1 1 calc R U . . .
H29 H 0.6706 1.3194 0.1525 0.061 Uiso 1 1 calc R U . . .
C25 C 0.50445(17) 1.23345(13) 0.20805(11) 0.0296(4) Uani 1 1 d . . . . .
C26 C 0.38774(18) 1.26714(12) 0.24991(12) 0.0326(4) Uani 1 1 d . . . . .
H30 H 0.3513 1.3264 0.2288 0.039 Uiso 1 1 calc R U . . .
C27 C 0.32327(18) 1.21601(12) 0.32200(12) 0.0318(4) Uani 1 1 d . . . . .
H31 H 0.2435 1.2405 0.3495 0.038 Uiso 1 1 calc R U . . .
C28 C 0.37469(16) 1.12905(11) 0.35431(11) 0.0259(3) Uani 1 1 d . . . . .
C29 C 0.31019(17) 1.07770(12) 0.43082(11) 0.0287(4) Uani 1 1 d . . . . .
C30 C 0.25785(17) 1.03611(12) 0.49554(11) 0.0282(4) Uani 1 1 d . . . . .
C31 C 0.19943(16) 0.98987(11) 0.57596(11) 0.0253(3) Uani 1 1 d . . . . .
C32 C 0.16976(15) 0.88376(11) 0.58618(10) 0.0216(3) Uani 1 1 d . . . . .
C33 C 0.19174(15) 0.78968(11) 0.52443(10) 0.0213(3) Uani 1 1 d . . . . .
C34 C 0.08884(15) 0.70335(11) 0.50749(10) 0.0235(3) Uani 1 1 d . . . . .
H23 H 0.0007 0.7055 0.5350 0.028 Uiso 1 1 calc R U . . .
C35 C 0.11418(16) 0.61442(12) 0.45073(11) 0.0261(3) Uani 1 1 d . . . . .
H22 H 0.0433 0.5562 0.4406 0.031 Uiso 1 1 calc R U . . .
C36 C 0.24133(17) 0.60907(12) 0.40846(11) 0.0273(3) Uani 1 1 d . . . . .
C37 C 0.2693(2) 0.51235(13) 0.34710(13) 0.0387(4) Uani 1 1 d . . . . .
H36 H 0.2819 0.5296 0.2818 0.058 Uiso 1 1 calc R U . . .
H21 H 0.1904 0.4571 0.3488 0.058 Uiso 1 1 calc R U . . .
H20 H 0.3538 0.4875 0.3709 0.058 Uiso 1 1 calc R U . . .
C38 C 0.31873(15) 0.78498(12) 0.48104(10) 0.0241(3) Uani 1 1 d . . . . .
H25 H 0.3897 0.8432 0.4905 0.029 Uiso 1 1 calc R U . . .
C39 C 0.34224(16) 0.69597(13) 0.42418(11) 0.0277(4) Uani 1 1 d . . . . .
H24 H 0.4294 0.6943 0.3953 0.033 Uiso 1 1 calc R U . . .
C40 C 0.08147(15) 0.79637(11) 0.72794(11) 0.0224(3) Uani 1 1 d . . . . .
H35 H 0.0837 0.7265 0.7006 0.027 Uiso 1 1 calc R U . . .
C41 C 0.04201(15) 0.81492(12) 0.81788(11) 0.0246(3) Uani 1 1 d . . . . .
H34 H 0.0154 0.7575 0.8537 0.029 Uiso 1 1 calc R U . . .
C42 C 0.03974(16) 0.91912(12) 0.85953(11) 0.0272(3) Uani 1 1 d . . . . .
H33 H 0.0105 0.9307 0.9226 0.033 Uiso 1 1 calc R U . . .
C43 C 0.07918(16) 1.00268(12) 0.80973(11) 0.0268(3) Uani 1 1 d . . . . .
H32 H 0.0787 1.0724 0.8380 0.032 Uiso 1 1 calc R U . . .
C44 C 0.12084(16) 0.98431(11) 0.71559(11) 0.0236(3) Uani 1 1 d . . . . .
C45 C 0.55396(17) 1.14535(13) 0.23980(12) 0.0310(4) Uani 1 1 d . . . . .
H27 H 0.6330 1.1204 0.2116 0.037 Uiso 1 1 calc R U . . .
C46 C 0.49063(16) 1.09351(13) 0.31143(11) 0.0291(4) Uani 1 1 d . . . . .
H26 H 0.5261 1.0334 0.3316 0.035 Uiso 1 1 calc R U . . .

loop_
_atom_site_aniso_label
_atom_site_aniso_U_11
_atom_site_aniso_U_22
_atom_site_aniso_U_33
_atom_site_aniso_U_23
_atom_site_aniso_U_13
_atom_site_aniso_U_12
N1 0.0222(6) 0.0160(6) 0.0262(7) 0.0035(5) -0.0025(5) 0.0027(5)
N2 0.0280(7) 0.0174(6) 0.0339(8) 0.0033(6) -0.0008(6) 0.0025(5)
N3 0.0250(6) 0.0167(6) 0.0215(7) 0.0027(5) 0.0015(5) 0.0048(5)
N4 0.0384(8) 0.0187(6) 0.0260(7) 0.0048(5) 0.0025(6) 0.0055(5)
C1 0.0380(10) 0.0343(9) 0.0393(10) 0.0140(8) -0.0015(8) -0.0058(7)
C2 0.0238(8) 0.0250(8) 0.0301(9) 0.0084(7) -0.0030(6) 0.0012(6)
C3 0.0253(8) 0.0187(7) 0.0283(8) 0.0006(6) -0.0050(6) 0.0007(6)
C4 0.0237(7) 0.0203(7) 0.0217(8) 0.0027(6) -0.0013(6) 0.0042(6)
C5 0.0212(7) 0.0174(7) 0.0240(8) 0.0030(6) -0.0028(6) 0.0038(5)
C6 0.0221(7) 0.0189(7) 0.0231(8) 0.0032(6) -0.0029(6) 0.0028(6)
C7 0.0254(8) 0.0180(7) 0.0254(8) 0.0011(6) -0.0033(6) 0.0017(6)
C8 0.0295(8) 0.0162(7) 0.0292(9) 0.0006(6) -0.0050(7) 0.0010(6)
C9 0.0293(8) 0.0183(7) 0.0279(8) 0.0012(6) -0.0027(7) 0.0000(6)
C10 0.0234(8) 0.0275(8) 0.0235(8) 0.0018(6) -0.0016(6) 0.0015(6)
C11 0.0416(10) 0.0349(10) 0.0450(11) 0.0182(8) 0.0073(8) 0.0068(8)
C12 0.0419(11) 0.0633(13) 0.0408(11) 0.0296(10) 0.0164(9) 0.0126(9)
C13 0.0285(9) 0.0565(11) 0.0246(9) 0.0085(8) -0.0004(7) 0.0157(8)
C14 0.0501(12) 0.0924(17) 0.0328(11) 0.0179(11) 0.0118(9) 0.0383(12)
C15 0.0280(8) 0.0315(8) 0.0219(8) 0.0068(7) -0.0011(6) 0.0032(6)
C16 0.0281(8) 0.0222(7) 0.0236(8) 0.0000(6) -0.0051(6) 0.0031(6)
C17 0.0241(8) 0.0185(7) 0.0292(8) 0.0021(6) -0.0031(6) 0.0048(6)
C18 0.0253(8) 0.0266(8) 0.0307(9) 0.0021(7) -0.0007(7) 0.0066(6)
C19 0.0257(8) 0.0339(9) 0.0345(9) 0.0116(7) 0.0038(7) 0.0050(7)
C20 0.0263(8) 0.0243(8) 0.0378(9) 0.0122(7) -0.0004(7) 0.0001(6)
C21 0.0245(8) 0.0169(7) 0.0323(9) 0.0061(6) -0.0039(6) 0.0009(6)
C22 0.0313(9) 0.0259(8) 0.0349(9) 0.0020(7) 0.0080(7) 0.0008(7)
C23 0.0319(9) 0.0349(9) 0.0360(10) -0.0010(8) 0.0060(7) 0.0068(7)
C24 0.0378(10) 0.0481(11) 0.0339(10) 0.0106(9) 0.0039(8) -0.0108(8)
C25 0.0311(9) 0.0282(8) 0.0261(9) 0.0026(7) -0.0002(7) -0.0088(7)
C26 0.0483(10) 0.0215(8) 0.0290(9) 0.0056(7) 0.0066(8) 0.0046(7)
C27 0.0416(10) 0.0250(8) 0.0301(9) 0.0039(7) 0.0104(7) 0.0061(7)
C28 0.0339(9) 0.0200(7) 0.0215(8) 0.0008(6) -0.0003(6) -0.0044(6)
C29 0.0391(9) 0.0194(7) 0.0263(9) 0.0017(7) 0.0007(7) -0.0002(6)
C30 0.0375(9) 0.0195(7) 0.0272(9) 0.0034(7) 0.0021(7) 0.0015(6)
C31 0.0320(8) 0.0197(7) 0.0244(8) 0.0050(6) 0.0016(6) 0.0027(6)
C32 0.0237(7) 0.0213(7) 0.0201(8) 0.0046(6) 0.0014(6) 0.0028(6)
C33 0.0271(8) 0.0198(7) 0.0178(7) 0.0044(6) -0.0007(6) 0.0041(6)
C34 0.0246(8) 0.0240(7) 0.0223(8) 0.0054(6) 0.0010(6) 0.0025(6)
C35 0.0333(9) 0.0210(7) 0.0229(8) 0.0035(6) -0.0052(6) -0.0002(6)
C36 0.0365(9) 0.0263(8) 0.0201(8) 0.0008(6) -0.0061(6) 0.0106(7)
C37 0.0496(11) 0.0335(9) 0.0331(10) -0.0082(8) -0.0084(8) 0.0161(8)
C38 0.0250(8) 0.0248(8) 0.0222(8) 0.0032(6) 0.0001(6) 0.0017(6)
C39 0.0266(8) 0.0350(9) 0.0227(8) 0.0029(7) 0.0002(6) 0.0090(7)
C40 0.0238(7) 0.0181(7) 0.0260(8) 0.0055(6) 0.0020(6) 0.0029(6)
C41 0.0264(8) 0.0238(8) 0.0245(8) 0.0063(6) 0.0025(6) 0.0040(6)
C42 0.0317(8) 0.0290(8) 0.0222(8) 0.0020(7) 0.0046(6) 0.0082(7)
C43 0.0337(8) 0.0225(8) 0.0255(8) -0.0003(6) 0.0015(7) 0.0100(6)
C44 0.0288(8) 0.0170(7) 0.0257(8) 0.0016(6) -0.0007(6) 0.0065(6)
C45 0.0244(8) 0.0387(9) 0.0282(9) 0.0013(7) -0.0010(7) -0.0007(7)
C46 0.0316(9) 0.0277(8) 0.0273(9) 0.0030(7) -0.0054(7) 0.0014(6)

loop_
_atom_type_symbol
_atom_type_description
_atom_type_scat_dispersion_real
_atom_type_scat_dispersion_imag
_atom_type_scat_source
C C 0.0033 0.0016 'International Tables Vol C Tables 4.2.6.8 and 6.1.1.4'
H H 0.0000 0.0000 'International Tables Vol C Tables 4.2.6.8 and 6.1.1.4'
N N 0.0061 0.0033 'International Tables Vol C Tables 4.2.6.8 and 6.1.1.4'

loop_
_geom_angle_atom_site_label_1
_geom_angle_atom_site_label_2
_geom_angle_atom_site_label_3
_geom_angle
_geom_angle_site_symmetry_1
_geom_angle_site_symmetry_3
_geom_angle_publ_flag
C17 N1 C6 131.01(12) . . ?
C17 N1 C21 121.76(12) . . ?
C6 N1 C21 107.22(12) . . ?
C21 N2 C7 104.86(12) . . ?
C40 N3 C32 130.63(12) . . ?
C40 N3 C44 121.82(12) . . ?
C32 N3 C44 107.32(11) . . ?
C44 N4 C31 104.78(12) . . ?
C2 C1 H3 109.5 . . ?
C2 C1 H1 109.5 . . ?
H3 C1 H1 109.5 . . ?
C2 C1 H4 109.5 . . ?
H3 C1 H4 109.5 . . ?
H1 C1 H4 109.5 . . ?
C15 C2 C3 117.90(14) . . ?
C15 C2 C1 120.51(14) . . ?
C3 C2 C1 121.59(15) . . ?
C4 C3 C2 121.35(14) . . ?
C4 C3 H5 119.3 . . ?
C2 C3 H5 119.3 . . ?
C3 C4 C5 120.45(14) . . ?
C3 C4 H6 119.8 . . ?
C5 C4 H6 119.8 . . ?
C16 C5 C4 118.36(13) . . ?
C16 C5 C6 118.99(13) . . ?
C4 C5 C6 122.63(13) . . ?
N1 C6 C7 104.27(12) . . ?
N1 C6 C5 125.12(13) . . ?
C7 C6 C5 130.61(13) . . ?
N2 C7 C6 112.32(13) . . ?
N2 C7 C8 120.77(13) . . ?
C6 C7 C8 126.89(13) . . ?
C9 C8 C7 178.41(16) . . ?
C8 C9 C10 176.90(17) . . ?
C11 C10 C22 118.15(15) . . ?
C11 C10 C9 121.15(14) . . ?
C22 C10 C9 120.67(14) . . ?
C10 C11 C12 120.33(16) . . ?
C10 C11 H10 119.8 . . ?
C12 C11 H10 119.8 . . ?
C13 C12 C11 121.62(16) . . ?
C13 C12 H11 119.2 . . ?
C11 C12 H11 119.2 . . ?
C23 C13 C12 117.87(16) . . ?
C23 C13 C14 120.35(17) . . ?
C12 C13 C14 121.77(17) . . ?
C13 C14 H13 109.5 . . ?
C13 C14 H12 109.5 . . ?
H13 C14 H12 109.5 . . ?
C13 C14 H2 109.5 . . ?
H13 C14 H2 109.5 . . ?
H12 C14 H2 109.5 . . ?
C16 C15 C2 121.42(14) . . ?
C16 C15 H18 119.3 . . ?
C2 C15 H18 119.3 . . ?
C15 C16 C5 120.46(14) . . ?
C15 C16 H17 119.8 . . ?
C5 C16 H17 119.8 . . ?
C18 C17 N1 119.00(14) . . ?
C18 C17 H7 120.5 . . ?
N1 C17 H7 120.5 . . ?
C17 C18 C19 120.86(15) . . ?
C17 C18 H8 119.6 . . ?
C19 C18 H8 119.6 . . ?
C20 C19 C18 120.29(15) . . ?
C20 C19 H16 119.9 . . ?
C18 C19 H16 119.9 . . ?
C19 C20 C21 119.42(14) . . ?
C19 C20 H9 120.3 . . ?
C21 C20 H9 120.3 . . ?
N2 C21 N1 111.33(13) . . ?
N2 C21 C20 130.06(14) . . ?
N1 C21 C20 118.61(14) . . ?
C23 C22 C10 120.73(15) . . ?
C23 C22 H15 119.6 . . ?
C10 C22 H15 119.6 . . ?
C22 C23 C13 121.30(16) . . ?
C22 C23 H14 119.4 . . ?
C13 C23 H14 119.4 . . ?
C25 C24 H28 109.5 . . ?
C25 C24 H19 109.5 . . ?
H28 C24 H19 109.5 . . ?
C25 C24 H29 109.5 . . ?
H28 C24 H29 109.5 . . ?
H19 C24 H29 109.5 . . ?
C26 C25 C45 117.89(14) . . ?
C26 C25 C24 121.21(15) . . ?
C45 C25 C24 120.90(16) . . ?
C27 C26 C25 121.29(15) . . ?
C27 C26 H30 119.4 . . ?
C25 C26 H30 119.4 . . ?
C26 C27 C28 120.46(15) . . ?
C26 C27 H31 119.8 . . ?
C28 C27 H31 119.8 . . ?
C27 C28 C46 118.61(14) . . ?
C27 C28 C29 120.51(14) . . ?
C46 C28 C29 120.88(14) . . ?
C30 C29 C28 178.92(19) . . ?
C29 C30 C31 177.28(19) . . ?
N4 C31 C32 112.32(13) . . ?
N4 C31 C30 120.84(13) . . ?
C32 C31 C30 126.83(14) . . ?
C31 C32 N3 104.32(13) . . ?
C31 C32 C33 132.00(13) . . ?
N3 C32 C33 123.56(12) . . ?
C38 C33 C34 118.21(14) . . ?
C38 C33 C32 119.78(13) . . ?
C34 C33 C32 122.01(13) . . ?
C35 C34 C33 120.60(14) . . ?
C35 C34 H23 119.7 . . ?
C33 C34 H23 119.7 . . ?
C34 C35 C36 121.24(15) . . ?
C34 C35 H22 119.4 . . ?
C36 C35 H22 119.4 . . ?
C39 C36 C35 117.84(14) . . ?
C39 C36 C37 120.84(15) . . ?
C35 C36 C37 121.32(15) . . ?
C36 C37 H36 109.5 . . ?
C36 C37 H21 109.5 . . ?
H36 C37 H21 109.5 . . ?
C36 C37 H20 109.5 . . ?
H36 C37 H20 109.5 . . ?
H21 C37 H20 109.5 . . ?
C39 C38 C33 120.53(14) . . ?
C39 C38 H25 119.7 . . ?
C33 C38 H25 119.7 . . ?
C38 C39 C36 121.56(14) . . ?
C38 C39 H24 119.2 . . ?
C36 C39 H24 119.2 . . ?
C41 C40 N3 119.01(13) . . ?
C41 C40 H35 120.5 . . ?
N3 C40 H35 120.5 . . ?
C40 C41 C42 120.85(13) . . ?
C40 C41 H34 119.6 . . ?
C42 C41 H34 119.6 . . ?
C43 C42 C41 120.50(14) . . ?
C43 C42 H33 119.7 . . ?
C41 C42 H33 119.7 . . ?
C42 C43 C44 119.18(14) . . ?
C42 C43 H32 120.4 . . ?
C44 C43 H32 120.4 . . ?
N4 C44 N3 111.25(13) . . ?
N4 C44 C43 130.12(14) . . ?
N3 C44 C43 118.59(13) . . ?
C46 C45 C25 121.45(15) . . ?
C46 C45 H27 119.3 . . ?
C25 C45 H27 119.3 . . ?
C45 C46 C28 120.29(14) . . ?
C45 C46 H26 119.9 . . ?
C28 C46 H26 119.9 . . ?

loop_
_geom_bond_atom_site_label_1
_geom_bond_atom_site_label_2
_geom_bond_distance
_geom_bond_site_symmetry_2
_geom_bond_publ_flag
N1 C17 1.3817(18) . ?
N1 C6 1.3866(19) . ?
N1 C21 1.4013(18) . ?
N2 C21 1.328(2) . ?
N2 C7 1.3767(19) . ?
N3 C40 1.3794(17) . ?
N3 C32 1.3858(18) . ?
N3 C44 1.3985(18) . ?
N4 C44 1.3281(18) . ?
N4 C31 1.378(2) . ?
C1 C2 1.508(2) . ?
C1 H3 0.9800 . ?
C1 H1 0.9800 . ?
C1 H4 0.9800 . ?
C2 C15 1.390(2) . ?
C2 C3 1.392(2) . ?
C3 C4 1.386(2) . ?
C3 H5 0.9500 . ?
C4 C5 1.398(2) . ?
C4 H6 0.9500 . ?
C5 C16 1.397(2) . ?
C5 C6 1.4657(19) . ?
C6 C7 1.388(2) . ?
C7 C8 1.426(2) . ?
C8 C9 1.202(2) . ?
C9 C10 1.435(2) . ?
C10 C11 1.387(2) . ?
C10 C22 1.398(2) . ?
C11 C12 1.387(3) . ?
C11 H10 0.9500 . ?
C12 C13 1.384(3) . ?
C12 H11 0.9500 . ?
C13 C23 1.382(2) . ?
C13 C14 1.512(2) . ?
C14 H13 0.9800 . ?
C14 H12 0.9800 . ?
C14 H2 0.9800 . ?
C15 C16 1.386(2) . ?
C15 H18 0.9500 . ?
C16 H17 0.9500 . ?
C17 C18 1.348(2) . ?
C17 H7 0.9500 . ?
C18 C19 1.425(2) . ?
C18 H8 0.9500 . ?
C19 C20 1.362(2) . ?
C19 H16 0.9500 . ?
C20 C21 1.409(2) . ?
C20 H9 0.9500 . ?
C22 C23 1.381(2) . ?
C22 H15 0.9500 . ?
C23 H14 0.9500 . ?
C24 C25 1.508(2) . ?
C24 H28 0.9800 . ?
C24 H19 0.9800 . ?
C24 H29 0.9800 . ?
C25 C26 1.389(2) . ?
C25 C45 1.394(2) . ?
C26 C27 1.387(2) . ?
C26 H30 0.9500 . ?
C27 C28 1.393(2) . ?
C27 H31 0.9500 . ?
C28 C46 1.397(2) . ?
C28 C29 1.439(2) . ?
C29 C30 1.198(2) . ?
C30 C31 1.432(2) . ?
C31 C32 1.383(2) . ?
C32 C33 1.469(2) . ?
C33 C38 1.395(2) . ?
C33 C34 1.397(2) . ?
C34 C35 1.389(2) . ?
C34 H23 0.9500 . ?
C35 C36 1.390(2) . ?
C35 H22 0.9500 . ?
C36 C39 1.389(2) . ?
C36 C37 1.510(2) . ?
C37 H36 0.9800 . ?
C37 H21 0.9800 . ?
C37 H20 0.9800 . ?
C38 C39 1.386(2) . ?
C38 H25 0.9500 . ?
C39 H24 0.9500 . ?
C40 C41 1.350(2) . ?
C40 H35 0.9500 . ?
C41 C42 1.419(2) . ?
C41 H34 0.9500 . ?
C42 C43 1.363(2) . ?
C42 H33 0.9500 . ?
C43 C44 1.413(2) . ?
C43 H32 0.9500 . ?
C45 C46 1.382(2) . ?
C45 H27 0.9500 . ?
C46 H26 0.9500 . ?
